data_4345496
loop_
_publ_author_name
'Cesari, Cristiana'
'Ciabatti, Iacopo'
'Femoni, Cristina'
'Iapalucci, Maria Carmela'
'Mancini, Federica'
'Zacchini, Stefano'

_publ_section_title
;
 Heteroleptic Chini-Type Platinum Clusters: Synthesis and Characterization
 of Bis-Phospine Derivatives of [Pt3n(CO)6n](2-) (n = 2-4).
;
_journal_issue 3
_journal_name_full 'Inorganic chemistry'
_journal_page_first 1655
_journal_page_last 1668
_journal_paper_doi 10.1021/acs.inorgchem.6b02750
_journal_volume 56
_journal_year 2017
_chemical_formula_sum 'C87 H78 Cl6 O6 P6 Pt6'
_chemical_formula_weight 2788.55
_chemical_name_systematic
; 
 ? 
;
_space_group_IT_number 2
_symmetry_cell_setting triclinic
_symmetry_space_group_name_Hall '-P 1'
_symmetry_space_group_name_H-M 'P -1'
_atom_sites_solution_hydrogens geom
_atom_sites_solution_primary direct
_atom_sites_solution_secondary difmap
_audit_creation_method SHELXL-97
_cell_angle_alpha 92.720(2)
_cell_angle_beta 98.368(2)
_cell_angle_gamma 98.969(2)
_cell_formula_units_Z 2
_cell_length_a 15.3436(5)
_cell_length_b 15.7219(6)
_cell_length_c 18.4766(7)
_cell_measurement_reflns_used 9876
_cell_measurement_temperature 100(2)
_cell_measurement_theta_max 28.684
_cell_measurement_theta_min 2.234
_cell_volume 4344.5(3)
_computing_cell_refinement 'APEX2 (Bruker AXS, 2006)'
_computing_data_collection 'APEX2 (Bruker AXS, 2006)'
_computing_data_reduction 'SAINT (Bruker AXS, 2004)'
_computing_molecular_graphics 'SCHAKAL99 (Keller, 1999)'
_computing_publication_material 'XCIF (Bruker AXS, 2001)'
_computing_structure_refinement 'SHELXL-97 (Sheldrick, 1997)'
_computing_structure_solution 'SHELXS-97 (Sheldrick, 1990)'
_diffrn_ambient_temperature 100(2)
_diffrn_measured_fraction_theta_full 0.993
_diffrn_measured_fraction_theta_max 0.993
_diffrn_measurement_device_type 'CCD area detector'
_diffrn_measurement_method 'phi and omega scans'
_diffrn_radiation_monochromator graphite
_diffrn_radiation_source 'fine-focus sealed tube'
_diffrn_radiation_type MoK\a
_diffrn_radiation_wavelength 0.71073
_diffrn_reflns_av_R_equivalents 0.0747
_diffrn_reflns_av_unetI/netI 0.0711
_diffrn_reflns_limit_h_max 19
_diffrn_reflns_limit_h_min -19
_diffrn_reflns_limit_k_max 20
_diffrn_reflns_limit_k_min -20
_diffrn_reflns_limit_l_max 23
_diffrn_reflns_limit_l_min -23
_diffrn_reflns_number 73574
_diffrn_reflns_theta_full 27.00
_diffrn_reflns_theta_max 27.00
_diffrn_reflns_theta_min 1.36
_exptl_absorpt_coefficient_mu 9.970
_exptl_absorpt_correction_T_max 0.3808
_exptl_absorpt_correction_T_min 0.2984
_exptl_absorpt_correction_type empirical
_exptl_absorpt_process_details
;
 Data were corrected for Lorentz polarization and absorption
 effects (empirical absorption corrections SADABS).
 R(int) = 0.1622 (selected reflections only, before parameter refinement)
 R(int) = 0.0702 (selected reflections only, after parameter refinement)
;
_exptl_crystal_colour orange
_exptl_crystal_density_diffrn 2.132
_exptl_crystal_density_method 'not measured'
_exptl_crystal_description prism
_exptl_crystal_F_000 2616
_exptl_crystal_size_max 0.16
_exptl_crystal_size_mid 0.13
_exptl_crystal_size_min 0.12
_refine_diff_density_max 3.530
_refine_diff_density_min -2.626
_refine_diff_density_rms 0.235
_refine_ls_extinction_method none
_refine_ls_goodness_of_fit_ref 1.017
_refine_ls_hydrogen_treatment constr
_refine_ls_matrix_type full
_refine_ls_number_parameters 1000
_refine_ls_number_reflns 18871
_refine_ls_number_restraints 0
_refine_ls_restrained_S_all 1.017
_refine_ls_R_factor_all 0.0514
_refine_ls_R_factor_gt 0.0377
_refine_ls_shift/su_max 0.002
_refine_ls_shift/su_mean 0.000
_refine_ls_structure_factor_coef Fsqd
_refine_ls_weighting_details 'calc w=1/[\s^2^(Fo^2^)+(0.0247P)^2^+1.1374P] where P=(Fo^2^+2Fc^2^)/3'
_refine_ls_weighting_scheme calc
_refine_ls_wR_factor_gt 0.0808
_refine_ls_wR_factor_ref 0.0870
_reflns_number_gt 15382
_reflns_number_total 18871
_reflns_threshold_expression >2sigma(I)
_cod_data_source_file ic6b02750_si_002.cif
_cod_data_source_block Pt6(CO)6(dppe)3
_cod_original_sg_symbol_H-M P-1
_cod_database_code 4345496

loop_
_symmetry_equiv_pos_as_xyz
'x, y, z'
'-x, -y, -z'

loop_
_atom_site_label
_atom_site_type_symbol
_atom_site_fract_x
_atom_site_fract_y
_atom_site_fract_z
_atom_site_U_iso_or_equiv
_atom_site_adp_type
_atom_site_occupancy
_atom_site_symmetry_multiplicity
_atom_site_calc_flag
_atom_site_refinement_flags
Pt1 Pt 0.799202(16) 0.828239(16) 0.401313(14) 0.01297(6) Uani 1 1 d .
Pt2 Pt 0.842939(16) 0.896075(16) 0.279139(14) 0.01335(6) Uani 1 1 d .
Pt3 Pt 0.873196(16) 0.737597(16) 0.308650(14) 0.01305(6) Uani 1 1 d .
Pt4 Pt 0.681878(16) 0.788943(16) 0.174611(14) 0.01312(6) Uani 1 1 d .
Pt5 Pt 0.612644(16) 0.804493(16) 0.298128(14) 0.01297(6) Uani 1 1 d .
Pt6 Pt 0.669820(16) 0.659241(16) 0.262491(14) 0.01303(6) Uani 1 1 d .
C1 C 0.7935(4) 0.9524(5) 0.3649(4) 0.0194(15) Uani 1 1 d .
C2 C 0.9068(4) 0.8109(4) 0.2253(4) 0.0188(15) Uani 1 1 d .
C3 C 0.8328(4) 0.7084(4) 0.4088(4) 0.0165(14) Uani 1 1 d .
C4 C 0.6196(4) 0.8865(5) 0.2154(4) 0.0180(14) Uani 1 1 d .
C5 C 0.6075(4) 0.6874(4) 0.3499(4) 0.0181(14) Uani 1 1 d .
C6 C 0.7170(5) 0.6695(4) 0.1621(4) 0.0193(15) Uani 1 1 d .
O1 O 0.7757(4) 1.0168(3) 0.3853(3) 0.0284(12) Uani 1 1 d .
O2 O 0.9482(3) 0.8099(3) 0.1766(3) 0.0227(11) Uani 1 1 d .
O3 O 0.8326(3) 0.6522(3) 0.4489(3) 0.0226(11) Uani 1 1 d .
O4 O 0.5971(3) 0.9510(3) 0.1982(3) 0.0227(11) Uani 1 1 d .
O5 O 0.5805(3) 0.6574(3) 0.3995(3) 0.0248(12) Uani 1 1 d .
O6 O 0.7430(4) 0.6261(3) 0.1196(3) 0.0312(13) Uani 1 1 d .
P1 P 0.75504(11) 0.84980(11) 0.51121(9) 0.0142(3) Uani 1 1 d .
C101 C 0.8058(4) 0.9547(4) 0.5575(4) 0.0184(14) Uani 1 1 d .
C102 C 0.7613(5) 1.0060(5) 0.5984(4) 0.0221(16) Uani 1 1 d .
H102 H 0.7016 0.9852 0.6049 0.026 Uiso 1 1 calc R
C103 C 0.8019(5) 1.0853(5) 0.6291(4) 0.0301(18) Uani 1 1 d .
H103 H 0.7696 1.1193 0.6557 0.036 Uiso 1 1 calc R
C104 C 0.8883(5) 1.1170(5) 0.6226(4) 0.0254(17) Uani 1 1 d .
H104 H 0.9159 1.1722 0.6449 0.030 Uiso 1 1 calc R
C105 C 0.9355(5) 1.0678(5) 0.5831(4) 0.0262(17) Uani 1 1 d .
H105 H 0.9957 1.0889 0.5783 0.031 Uiso 1 1 calc R
C106 C 0.8939(5) 0.9878(5) 0.5507(4) 0.0253(17) Uani 1 1 d .
H106 H 0.9260 0.9547 0.5232 0.030 Uiso 1 1 calc R
C107 C 0.7743(4) 0.7728(5) 0.5804(4) 0.0178(14) Uani 1 1 d .
C108 C 0.8379(5) 0.7937(5) 0.6433(4) 0.0276(17) Uani 1 1 d .
H108 H 0.8737 0.8493 0.6508 0.033 Uiso 1 1 calc R
C109 C 0.8489(6) 0.7337(6) 0.6949(4) 0.036(2) Uani 1 1 d .
H109 H 0.8924 0.7485 0.7376 0.044 Uiso 1 1 calc R
C110 C 0.7970(6) 0.6521(5) 0.6850(4) 0.035(2) Uani 1 1 d .
H110 H 0.8038 0.6115 0.7210 0.042 Uiso 1 1 calc R
C111 C 0.7353(5) 0.6312(5) 0.6219(4) 0.0295(18) Uani 1 1 d .
H111 H 0.7007 0.5750 0.6138 0.035 Uiso 1 1 calc R
C112 C 0.7234(5) 0.6902(5) 0.5708(4) 0.0244(16) Uani 1 1 d .
H112 H 0.6799 0.6747 0.5282 0.029 Uiso 1 1 calc R
C113 C 0.6341(4) 0.8493(5) 0.5069(4) 0.0179(14) Uani 1 1 d .
H11A H 0.6012 0.7923 0.4858 0.022 Uiso 1 1 calc R
H11B H 0.6206 0.8581 0.5573 0.022 Uiso 1 1 calc R
P2 P 0.85991(11) 1.01139(11) 0.21084(9) 0.0145(3) Uani 1 1 d .
C201 C 0.8378(5) 1.1107(4) 0.2551(4) 0.0188(15) Uani 1 1 d .
C202 C 0.7516(5) 1.1298(5) 0.2522(4) 0.0224(16) Uani 1 1 d .
H202 H 0.7031 1.0937 0.2222 0.027 Uiso 1 1 calc R
C203 C 0.7363(5) 1.2002(5) 0.2925(4) 0.0304(18) Uani 1 1 d .
H203 H 0.6772 1.2125 0.2893 0.036 Uiso 1 1 calc R
C204 C 0.8033(5) 1.2522(5) 0.3363(4) 0.0306(18) Uani 1 1 d .
H204 H 0.7908 1.2998 0.3644 0.037 Uiso 1 1 calc R
C205 C 0.8908(6) 1.2366(6) 0.3407(5) 0.037(2) Uani 1 1 d .
H205 H 0.9384 1.2735 0.3710 0.044 Uiso 1 1 calc R
C206 C 0.9064(5) 1.1668(5) 0.3004(4) 0.0292(18) Uani 1 1 d .
H206 H 0.9660 1.1559 0.3032 0.035 Uiso 1 1 calc R
C207 C 0.9727(4) 1.0442(4) 0.1908(4) 0.0184(14) Uani 1 1 d .
C208 C 1.0445(4) 1.0123(5) 0.2294(4) 0.0213(15) Uani 1 1 d .
H208 H 1.0340 0.9708 0.2642 0.026 Uiso 1 1 calc R
C209 C 1.1306(5) 1.0408(5) 0.2173(4) 0.0285(18) Uani 1 1 d .
H209 H 1.1789 1.0197 0.2450 0.034 Uiso 1 1 calc R
C210 C 1.1475(5) 1.0991(5) 0.1659(4) 0.0317(19) Uani 1 1 d .
H210 H 1.2069 1.1178 0.1577 0.038 Uiso 1 1 calc R
C211 C 1.0779(5) 1.1297(5) 0.1269(4) 0.0317(19) Uani 1 1 d .
H211 H 1.0890 1.1695 0.0909 0.038 Uiso 1 1 calc R
C212 C 0.9912(5) 1.1035(5) 0.1394(4) 0.0238(16) Uani 1 1 d .
H212 H 0.9437 1.1264 0.1124 0.029 Uiso 1 1 calc R
C213 C 0.7889(4) 1.0050(4) 0.1211(4) 0.0170(14) Uani 1 1 d .
H21A H 0.7256 0.9988 0.1283 0.020 Uiso 1 1 calc R
H21B H 0.8035 1.0595 0.0974 0.020 Uiso 1 1 calc R
P3 P 0.93404(11) 0.62000(11) 0.28304(9) 0.0143(3) Uani 1 1 d .
C301 C 1.0016(4) 0.5822(4) 0.3611(4) 0.0145(14) Uani 1 1 d .
C302 C 1.0293(4) 0.6364(5) 0.4241(4) 0.0192(15) Uani 1 1 d .
H302 H 1.0125 0.6920 0.4266 0.023 Uiso 1 1 calc R
C303 C 1.0821(4) 0.6095(5) 0.4842(4) 0.0260(17) Uani 1 1 d .
H303 H 1.1004 0.6466 0.5276 0.031 Uiso 1 1 calc R
C304 C 1.1077(5) 0.5291(5) 0.4805(4) 0.0278(18) Uani 1 1 d .
H304 H 1.1442 0.5114 0.5211 0.033 Uiso 1 1 calc R
C305 C 1.0805(5) 0.4752(5) 0.4185(4) 0.0288(18) Uani 1 1 d .
H305 H 1.0972 0.4195 0.4166 0.035 Uiso 1 1 calc R
C306 C 1.0290(5) 0.5012(5) 0.3584(4) 0.0223(16) Uani 1 1 d .
H306 H 1.0119 0.4638 0.3150 0.027 Uiso 1 1 calc R
C307 C 1.0099(4) 0.6234(4) 0.2152(4) 0.0178(14) Uani 1 1 d .
C308 C 1.1007(5) 0.6465(6) 0.2369(4) 0.034(2) Uani 1 1 d .
H308 H 1.1232 0.6634 0.2871 0.041 Uiso 1 1 calc R
C309 C 1.1604(5) 0.6456(7) 0.1865(5) 0.051(3) Uani 1 1 d .
H309 H 1.2229 0.6609 0.2024 0.062 Uiso 1 1 calc R
C310 C 1.1287(6) 0.6227(6) 0.1148(5) 0.040(2) Uani 1 1 d .
H310 H 1.1691 0.6204 0.0807 0.048 Uiso 1 1 calc R
C311 C 1.0375(5) 0.6027(5) 0.0912(4) 0.0315(19) Uani 1 1 d .
H311 H 1.0155 0.5870 0.0408 0.038 Uiso 1 1 calc R
C312 C 0.9779(5) 0.6055(5) 0.1411(4) 0.0235(16) Uani 1 1 d .
H312 H 0.9154 0.5952 0.1243 0.028 Uiso 1 1 calc R
C313 C 0.8533(4) 0.5229(4) 0.2493(4) 0.0182(14) Uani 1 1 d .
H31A H 0.8178 0.5338 0.2026 0.022 Uiso 1 1 calc R
H31B H 0.8859 0.4751 0.2394 0.022 Uiso 1 1 calc R
P4 P 0.70832(11) 0.83777(11) 0.06509(9) 0.0143(3) Uani 1 1 d .
C401 C 0.6128(4) 0.8762(4) 0.0136(4) 0.0172(14) Uani 1 1 d .
C402 C 0.5296(4) 0.8546(4) 0.0345(4) 0.0184(14) Uani 1 1 d .
H402 H 0.5242 0.8244 0.0774 0.022 Uiso 1 1 calc R
C403 C 0.4538(5) 0.8763(5) -0.0060(4) 0.0237(16) Uani 1 1 d .
H403 H 0.3971 0.8615 0.0090 0.028 Uiso 1 1 calc R
C404 C 0.4618(5) 0.9194(5) -0.0680(4) 0.0258(17) Uani 1 1 d .
H404 H 0.4101 0.9342 -0.0961 0.031 Uiso 1 1 calc R
C405 C 0.5433(5) 0.9414(5) -0.0902(4) 0.0281(18) Uani 1 1 d .
H405 H 0.5476 0.9713 -0.1334 0.034 Uiso 1 1 calc R
C406 C 0.6194(5) 0.9204(5) -0.0499(4) 0.0224(16) Uani 1 1 d .
H406 H 0.6758 0.9359 -0.0652 0.027 Uiso 1 1 calc R
C407 C 0.7361(5) 0.7602(4) -0.0011(4) 0.0202(15) Uani 1 1 d .
C408 C 0.6740(6) 0.7212(6) -0.0602(5) 0.042(2) Uani 1 1 d .
H408 H 0.6164 0.7373 -0.0685 0.050 Uiso 1 1 calc R
C409 C 0.6952(7) 0.6589(7) -0.1072(5) 0.058(3) Uani 1 1 d .
H409 H 0.6528 0.6340 -0.1483 0.070 Uiso 1 1 calc R
C410 C 0.7773(6) 0.6328(6) -0.0948(5) 0.043(2) Uani 1 1 d .
H410 H 0.7908 0.5884 -0.1259 0.051 Uiso 1 1 calc R
C411 C 0.8388(5) 0.6713(5) -0.0377(4) 0.0286(18) Uani 1 1 d .
H411 H 0.8961 0.6546 -0.0299 0.034 Uiso 1 1 calc R
C412 C 0.8192(5) 0.7349(5) 0.0098(4) 0.0225(16) Uani 1 1 d .
H412 H 0.8630 0.7608 0.0496 0.027 Uiso 1 1 calc R
C413 C 0.8006(4) 0.9286(4) 0.0696(4) 0.0165(14) Uani 1 1 d .
H41A H 0.8577 0.9089 0.0874 0.020 Uiso 1 1 calc R
H41B H 0.8036 0.9482 0.0198 0.020 Uiso 1 1 calc R
P5 P 0.53856(11) 0.87625(11) 0.37124(9) 0.0151(4) Uani 1 1 d .
C501 C 0.4942(4) 0.9705(4) 0.3363(4) 0.0165(14) Uani 1 1 d .
C502 C 0.5383(5) 1.0549(5) 0.3569(4) 0.0253(16) Uani 1 1 d .
H502 H 0.5936 1.0645 0.3891 0.030 Uiso 1 1 calc R
C503 C 0.5020(5) 1.1238(5) 0.3308(4) 0.0293(18) Uani 1 1 d .
H503 H 0.5317 1.1808 0.3461 0.035 Uiso 1 1 calc R
C504 C 0.4228(5) 1.1114(5) 0.2824(4) 0.0312(19) Uani 1 1 d .
H504 H 0.3980 1.1597 0.2650 0.037 Uiso 1 1 calc R
C505 C 0.3800(5) 1.0289(5) 0.2596(4) 0.0296(18) Uani 1 1 d .
H505 H 0.3263 1.0200 0.2253 0.035 Uiso 1 1 calc R
C506 C 0.4156(4) 0.9582(5) 0.2871(4) 0.0227(16) Uani 1 1 d .
H506 H 0.3856 0.9013 0.2718 0.027 Uiso 1 1 calc R
C507 C 0.4380(4) 0.8104(5) 0.3953(4) 0.0184(15) Uani 1 1 d .
C508 C 0.3992(5) 0.8333(5) 0.4552(4) 0.0266(17) Uani 1 1 d .
H508 H 0.4250 0.8843 0.4852 0.032 Uiso 1 1 calc R
C509 C 0.3238(5) 0.7828(6) 0.4714(5) 0.035(2) Uani 1 1 d .
H509 H 0.2975 0.7989 0.5124 0.041 Uiso 1 1 calc R
C510 C 0.2870(5) 0.7094(6) 0.4279(5) 0.036(2) Uani 1 1 d .
H510 H 0.2355 0.6740 0.4394 0.043 Uiso 1 1 calc R
C511 C 0.3235(5) 0.6864(5) 0.3681(4) 0.0316(19) Uani 1 1 d .
H511 H 0.2965 0.6362 0.3375 0.038 Uiso 1 1 calc R
C512 C 0.3997(5) 0.7362(5) 0.3524(4) 0.0257(17) Uani 1 1 d .
H512 H 0.4260 0.7193 0.3116 0.031 Uiso 1 1 calc R
C513 C 0.6015(4) 0.9204(4) 0.4602(3) 0.0166(14) Uani 1 1 d .
H51A H 0.6537 0.9627 0.4524 0.020 Uiso 1 1 calc R
H51B H 0.5632 0.9513 0.4871 0.020 Uiso 1 1 calc R
P6 P 0.67705(11) 0.51895(11) 0.27628(10) 0.0157(4) Uani 1 1 d .
C601 C 0.6165(4) 0.4635(4) 0.3435(4) 0.0197(15) Uani 1 1 d .
C602 C 0.6473(5) 0.4854(4) 0.4182(4) 0.0203(15) Uani 1 1 d .
H602 H 0.6980 0.5288 0.4331 0.024 Uiso 1 1 calc R
C603 C 0.6035(5) 0.4437(5) 0.4706(4) 0.0303(18) Uani 1 1 d .
H603 H 0.6254 0.4572 0.5213 0.036 Uiso 1 1 calc R
C604 C 0.5279(5) 0.3824(5) 0.4485(5) 0.0307(19) Uani 1 1 d .
H604 H 0.4978 0.3545 0.4845 0.037 Uiso 1 1 calc R
C605 C 0.4960(5) 0.3613(5) 0.3758(5) 0.033(2) Uani 1 1 d .
H605 H 0.4440 0.3193 0.3614 0.040 Uiso 1 1 calc R
C606 C 0.5400(5) 0.4017(5) 0.3234(4) 0.0246(16) Uani 1 1 d .
H606 H 0.5178 0.3872 0.2729 0.030 Uiso 1 1 calc R
C607 C 0.6373(4) 0.4493(4) 0.1932(4) 0.0175(14) Uani 1 1 d .
C608 C 0.5816(6) 0.4752(6) 0.1356(5) 0.042(2) Uani 1 1 d .
H608 H 0.5665 0.5315 0.1391 0.050 Uiso 1 1 calc R
C609 C 0.5477(7) 0.4223(6) 0.0738(5) 0.060(3) Uani 1 1 d .
H609 H 0.5074 0.4407 0.0360 0.072 Uiso 1 1 calc R
C610 C 0.5723(6) 0.3423(6) 0.0667(5) 0.044(2) Uani 1 1 d .
H610 H 0.5517 0.3069 0.0225 0.053 Uiso 1 1 calc R
C611 C 0.6263(6) 0.3131(5) 0.1224(5) 0.040(2) Uani 1 1 d .
H611 H 0.6418 0.2571 0.1181 0.048 Uiso 1 1 calc R
C612 C 0.6580(5) 0.3669(5) 0.1854(5) 0.0338(19) Uani 1 1 d .
H612 H 0.6950 0.3467 0.2244 0.041 Uiso 1 1 calc R
C613 C 0.7897(4) 0.4955(4) 0.3045(4) 0.0173(14) Uani 1 1 d .
H61A H 0.8145 0.5260 0.3530 0.021 Uiso 1 1 calc R
H61B H 0.7862 0.4328 0.3099 0.021 Uiso 1 1 calc R
C701 C 0.8799(5) 0.1489(6) 0.8882(4) 0.0333(19) Uani 1 1 d .
H70A H 0.8926 0.1332 0.8388 0.040 Uiso 1 1 calc R
H70B H 0.8968 0.2123 0.8978 0.040 Uiso 1 1 calc R
Cl1 Cl 0.94432(14) 0.09734(16) 0.95392(12) 0.0416(5) Uani 1 1 d .
Cl2 Cl 0.76492(14) 0.11894(17) 0.89082(15) 0.0516(6) Uani 1 1 d .
C702 C 0.8628(7) 0.3088(7) 0.1385(6) 0.056(3) Uani 1 1 d .
H70C H 0.8535 0.2701 0.1784 0.067 Uiso 1 1 calc R
H70D H 0.8265 0.3550 0.1432 0.067 Uiso 1 1 calc R
Cl3 Cl 0.82546(19) 0.25143(16) 0.05655(13) 0.0539(7) Uani 1 1 d .
Cl4 Cl 0.97768(18) 0.3566(2) 0.15031(16) 0.0642(8) Uani 1 1 d .
C703 C 0.4387(6) 0.6450(7) 0.1500(5) 0.047(3) Uani 1 1 d .
H70E H 0.4999 0.6709 0.1734 0.056 Uiso 1 1 calc R
H70F H 0.4429 0.6168 0.1019 0.056 Uiso 1 1 calc R
Cl5 Cl 0.39374(19) 0.56523(17) 0.20615(17) 0.0657(8) Uani 1 1 d .
Cl6 Cl 0.37475(14) 0.72677(18) 0.13602(14) 0.0520(7) Uani 1 1 d .

loop_
_atom_site_aniso_label
_atom_site_aniso_U_11
_atom_site_aniso_U_22
_atom_site_aniso_U_33
_atom_site_aniso_U_23
_atom_site_aniso_U_13
_atom_site_aniso_U_12
Pt1 0.01415(12) 0.01404(13) 0.01127(13) 0.00266(10) 0.00289(9) 0.00260(10)
Pt2 0.01551(12) 0.01302(13) 0.01196(13) 0.00330(10) 0.00281(9) 0.00240(10)
Pt3 0.01449(12) 0.01274(12) 0.01256(13) 0.00288(10) 0.00339(9) 0.00242(10)
Pt4 0.01534(12) 0.01292(13) 0.01174(13) 0.00324(10) 0.00325(9) 0.00249(10)
Pt5 0.01447(12) 0.01335(13) 0.01159(13) 0.00220(10) 0.00295(9) 0.00260(10)
Pt6 0.01488(12) 0.01231(12) 0.01267(13) 0.00336(10) 0.00348(9) 0.00267(9)
C1 0.020(3) 0.018(4) 0.021(4) 0.005(3) 0.008(3) -0.001(3)
C2 0.019(3) 0.011(3) 0.027(4) 0.012(3) 0.002(3) 0.003(3)
C3 0.012(3) 0.022(4) 0.017(4) -0.006(3) 0.004(3) 0.007(3)
C4 0.018(3) 0.025(4) 0.010(3) 0.000(3) 0.001(3) 0.001(3)
C5 0.018(3) 0.019(4) 0.017(4) -0.001(3) 0.004(3) 0.001(3)
C6 0.024(4) 0.018(4) 0.017(4) 0.010(3) 0.004(3) 0.005(3)
O1 0.050(3) 0.024(3) 0.018(3) 0.006(2) 0.018(2) 0.016(3)
O2 0.031(3) 0.022(3) 0.021(3) 0.007(2) 0.013(2) 0.009(2)
O3 0.031(3) 0.019(3) 0.021(3) 0.006(2) 0.010(2) 0.008(2)
O4 0.034(3) 0.018(3) 0.021(3) 0.009(2) 0.009(2) 0.009(2)
O5 0.036(3) 0.024(3) 0.021(3) 0.009(2) 0.016(2) 0.011(2)
O6 0.055(4) 0.024(3) 0.024(3) 0.010(2) 0.022(3) 0.018(3)
P1 0.0140(8) 0.0153(9) 0.0134(9) 0.0014(7) 0.0014(6) 0.0027(7)
C101 0.020(3) 0.016(3) 0.017(4) 0.001(3) -0.002(3) 0.001(3)
C102 0.023(4) 0.020(4) 0.021(4) -0.001(3) -0.001(3) 0.004(3)
C103 0.041(5) 0.025(4) 0.026(4) 0.001(3) 0.005(3) 0.013(4)
C104 0.027(4) 0.021(4) 0.023(4) 0.001(3) -0.004(3) -0.004(3)
C105 0.022(4) 0.030(4) 0.023(4) 0.003(3) 0.001(3) -0.007(3)
C106 0.021(4) 0.035(5) 0.019(4) 0.001(3) 0.002(3) 0.005(3)
C107 0.020(3) 0.027(4) 0.010(3) 0.005(3) 0.007(3) 0.007(3)
C108 0.042(5) 0.020(4) 0.018(4) 0.002(3) -0.007(3) 0.005(3)
C109 0.052(5) 0.036(5) 0.020(4) 0.005(4) -0.007(4) 0.014(4)
C110 0.054(5) 0.032(5) 0.025(5) 0.015(4) 0.010(4) 0.017(4)
C111 0.036(4) 0.027(4) 0.026(5) 0.007(4) 0.008(3) 0.003(3)
C112 0.031(4) 0.026(4) 0.018(4) 0.011(3) 0.007(3) 0.004(3)
C113 0.013(3) 0.024(4) 0.017(4) 0.001(3) 0.002(3) 0.002(3)
P2 0.0174(8) 0.0148(9) 0.0115(9) 0.0024(7) 0.0022(6) 0.0026(7)
C201 0.028(4) 0.016(3) 0.013(4) 0.007(3) 0.001(3) 0.004(3)
C202 0.023(4) 0.021(4) 0.022(4) 0.002(3) -0.005(3) 0.009(3)
C203 0.033(4) 0.026(4) 0.034(5) 0.003(4) 0.000(3) 0.014(3)
C204 0.048(5) 0.022(4) 0.022(4) -0.001(3) 0.005(4) 0.011(4)
C205 0.042(5) 0.034(5) 0.030(5) -0.016(4) -0.007(4) 0.006(4)
C206 0.024(4) 0.033(5) 0.031(5) -0.006(4) 0.004(3) 0.007(3)
C207 0.017(3) 0.018(4) 0.020(4) 0.001(3) 0.004(3) 0.001(3)
C208 0.021(4) 0.022(4) 0.020(4) 0.000(3) 0.004(3) 0.000(3)
C209 0.019(4) 0.032(4) 0.033(5) -0.003(4) 0.005(3) -0.002(3)
C210 0.024(4) 0.037(5) 0.031(5) 0.000(4) 0.005(3) -0.005(3)
C211 0.030(4) 0.035(5) 0.029(5) 0.008(4) 0.012(3) -0.006(4)
C212 0.022(4) 0.029(4) 0.020(4) 0.006(3) 0.001(3) 0.003(3)
C213 0.016(3) 0.014(3) 0.019(4) 0.004(3) 0.000(3) -0.003(3)
P3 0.0161(8) 0.0145(9) 0.0128(9) 0.0026(7) 0.0035(7) 0.0027(7)
C301 0.012(3) 0.015(3) 0.019(4) 0.007(3) 0.009(3) 0.003(3)
C302 0.014(3) 0.022(4) 0.021(4) -0.001(3) 0.002(3) 0.002(3)
C303 0.020(4) 0.040(5) 0.017(4) 0.002(3) 0.000(3) 0.003(3)
C304 0.017(4) 0.043(5) 0.023(4) 0.017(4) -0.002(3) 0.005(3)
C305 0.026(4) 0.033(4) 0.034(5) 0.017(4) 0.007(3) 0.018(3)
C306 0.031(4) 0.020(4) 0.020(4) 0.006(3) 0.008(3) 0.010(3)
C307 0.020(3) 0.013(3) 0.020(4) 0.002(3) 0.001(3) 0.001(3)
C308 0.021(4) 0.057(6) 0.024(4) 0.012(4) 0.002(3) 0.001(4)
C309 0.017(4) 0.104(9) 0.036(6) 0.031(6) 0.004(4) 0.011(5)
C310 0.038(5) 0.057(6) 0.037(5) 0.014(5) 0.023(4) 0.022(4)
C311 0.037(5) 0.040(5) 0.021(4) 0.004(4) 0.011(3) 0.009(4)
C312 0.021(4) 0.026(4) 0.024(4) 0.003(3) 0.007(3) 0.001(3)
C313 0.023(4) 0.018(4) 0.014(4) 0.000(3) 0.005(3) 0.005(3)
P4 0.0175(8) 0.0130(8) 0.0127(9) 0.0020(7) 0.0035(7) 0.0026(7)
C401 0.019(3) 0.017(3) 0.016(4) 0.003(3) 0.001(3) 0.007(3)
C402 0.018(3) 0.017(4) 0.020(4) 0.004(3) 0.004(3) 0.003(3)
C403 0.024(4) 0.020(4) 0.026(4) -0.007(3) 0.002(3) 0.005(3)
C404 0.032(4) 0.024(4) 0.017(4) 0.000(3) -0.012(3) 0.004(3)
C405 0.043(5) 0.029(4) 0.016(4) 0.007(3) 0.000(3) 0.018(4)
C406 0.026(4) 0.031(4) 0.012(4) 0.003(3) 0.005(3) 0.010(3)
C407 0.034(4) 0.015(3) 0.014(4) 0.010(3) 0.011(3) 0.003(3)
C408 0.043(5) 0.041(5) 0.039(6) -0.013(4) -0.006(4) 0.016(4)
C409 0.070(7) 0.054(7) 0.044(6) -0.031(5) -0.017(5) 0.025(6)
C410 0.063(6) 0.034(5) 0.039(6) -0.004(4) 0.016(5) 0.025(5)
C411 0.029(4) 0.029(4) 0.031(5) 0.003(4) 0.012(3) 0.009(3)
C412 0.026(4) 0.022(4) 0.021(4) 0.006(3) 0.012(3) 0.001(3)
C413 0.024(3) 0.017(3) 0.010(3) 0.003(3) 0.008(3) 0.002(3)
P5 0.0155(8) 0.0175(9) 0.0130(9) 0.0022(7) 0.0023(7) 0.0042(7)
C501 0.017(3) 0.019(4) 0.017(4) 0.005(3) 0.007(3) 0.007(3)
C502 0.030(4) 0.027(4) 0.019(4) 0.005(3) 0.001(3) 0.009(3)
C503 0.037(4) 0.015(4) 0.038(5) 0.005(3) 0.009(4) 0.006(3)
C504 0.040(5) 0.033(5) 0.030(5) 0.014(4) 0.012(4) 0.025(4)
C505 0.023(4) 0.043(5) 0.027(4) 0.011(4) 0.007(3) 0.014(4)
C506 0.020(4) 0.027(4) 0.024(4) 0.006(3) 0.007(3) 0.008(3)
C507 0.013(3) 0.024(4) 0.017(4) 0.004(3) -0.002(3) 0.003(3)
C508 0.033(4) 0.029(4) 0.023(4) 0.003(3) 0.018(3) 0.007(3)
C509 0.026(4) 0.045(5) 0.039(5) 0.011(4) 0.020(4) 0.007(4)
C510 0.018(4) 0.040(5) 0.049(6) 0.020(4) 0.007(4) -0.003(4)
C511 0.022(4) 0.034(5) 0.034(5) 0.005(4) -0.004(3) -0.006(3)
C512 0.021(4) 0.037(5) 0.017(4) 0.003(3) -0.002(3) 0.001(3)
C513 0.018(3) 0.023(4) 0.009(3) 0.001(3) 0.002(3) 0.002(3)
P6 0.0172(8) 0.0130(8) 0.0180(9) 0.0036(7) 0.0051(7) 0.0030(7)
C601 0.017(3) 0.018(4) 0.025(4) 0.006(3) 0.006(3) 0.002(3)
C602 0.027(4) 0.016(4) 0.021(4) 0.014(3) 0.006(3) 0.004(3)
C603 0.041(5) 0.034(5) 0.019(4) 0.009(4) 0.009(3) 0.008(4)
C604 0.036(4) 0.025(4) 0.036(5) 0.008(4) 0.022(4) 0.004(3)
C605 0.030(4) 0.027(4) 0.044(5) 0.002(4) 0.022(4) -0.005(3)
C606 0.028(4) 0.020(4) 0.025(4) -0.004(3) 0.010(3) -0.003(3)
C607 0.018(3) 0.015(3) 0.019(4) 0.004(3) 0.006(3) -0.003(3)
C608 0.059(6) 0.026(5) 0.036(5) 0.005(4) -0.013(4) 0.011(4)
C609 0.102(9) 0.027(5) 0.034(6) -0.004(4) -0.033(5) 0.000(5)
C610 0.067(6) 0.033(5) 0.025(5) -0.012(4) 0.003(4) -0.010(4)
C611 0.043(5) 0.025(4) 0.048(6) -0.019(4) 0.001(4) 0.009(4)
C612 0.041(5) 0.022(4) 0.036(5) -0.006(4) -0.001(4) 0.008(4)
C613 0.013(3) 0.016(3) 0.023(4) 0.005(3) 0.004(3) 0.001(3)
C701 0.020(4) 0.045(5) 0.032(5) 0.002(4) 0.003(3) -0.001(4)
Cl1 0.0408(12) 0.0540(14) 0.0294(12) 0.0051(10) 0.0063(9) 0.0047(10)
Cl2 0.0288(11) 0.0540(15) 0.0701(18) -0.0106(13) 0.0129(11) 0.0010(10)
C702 0.060(6) 0.055(7) 0.056(7) 0.000(5) 0.022(5) 0.006(5)
Cl3 0.0853(19) 0.0469(15) 0.0368(14) 0.0046(11) 0.0143(12) 0.0283(14)
Cl4 0.0578(16) 0.075(2) 0.0660(19) 0.0001(15) 0.0243(14) 0.0198(14)
C703 0.028(5) 0.074(7) 0.040(6) 0.001(5) 0.010(4) 0.009(5)
Cl5 0.0734(18) 0.0376(14) 0.089(2) -0.0051(14) 0.0341(16) 0.0005(13)
Cl6 0.0308(11) 0.0790(19) 0.0512(15) 0.0225(13) 0.0153(10) 0.0113(12)

loop_
_atom_type_symbol
_atom_type_description
_atom_type_scat_dispersion_real
_atom_type_scat_dispersion_imag
_atom_type_scat_source
C C 0.0033 0.0016 'International Tables Vol C Tables 4.2.6.8 and 6.1.1.4'
H H 0.0000 0.0000 'International Tables Vol C Tables 4.2.6.8 and 6.1.1.4'
O O 0.0106 0.0060 'International Tables Vol C Tables 4.2.6.8 and 6.1.1.4'
P P 0.1023 0.0942 'International Tables Vol C Tables 4.2.6.8 and 6.1.1.4'
Cl Cl 0.1484 0.1585 'International Tables Vol C Tables 4.2.6.8 and 6.1.1.4'
Pt Pt -1.7033 8.3905 'International Tables Vol C Tables 4.2.6.8 and 6.1.1.4'

loop_
_geom_angle_atom_site_label_1
_geom_angle_atom_site_label_2
_geom_angle_atom_site_label_3
_geom_angle
C3 Pt1 C1 159.7(3)
C3 Pt1 P1 101.22(19)
C1 Pt1 P1 97.88(19)
C3 Pt1 Pt3 50.52(19)
C1 Pt1 Pt3 109.73(19)
P1 Pt1 Pt3 151.35(4)
C3 Pt1 Pt2 110.64(19)
C1 Pt1 Pt2 49.75(19)
P1 Pt1 Pt2 147.49(5)
Pt3 Pt1 Pt2 60.126(9)
C3 Pt1 Pt5 106.37(18)
C1 Pt1 Pt5 76.70(19)
P1 Pt1 Pt5 99.86(4)
Pt3 Pt1 Pt5 93.961(10)
Pt2 Pt1 Pt5 77.665(9)
C1 Pt2 C2 158.1(3)
C1 Pt2 P2 98.53(19)
C2 Pt2 P2 101.24(18)
C1 Pt2 Pt1 50.82(19)
C2 Pt2 Pt1 108.74(18)
P2 Pt2 Pt1 149.29(5)
C1 Pt2 Pt3 110.47(19)
C2 Pt2 Pt3 49.10(18)
P2 Pt2 Pt3 150.28(4)
Pt1 Pt2 Pt3 59.798(9)
C1 Pt2 Pt4 107.80(19)
C2 Pt2 Pt4 79.19(19)
P2 Pt2 Pt4 96.60(4)
Pt1 Pt2 Pt4 95.431(10)
Pt3 Pt2 Pt4 81.000(10)
C2 Pt3 C3 158.4(3)
C2 Pt3 P3 100.0(2)
C3 Pt3 P3 100.51(18)
C2 Pt3 Pt1 110.01(19)
C3 Pt3 Pt1 48.95(18)
P3 Pt3 Pt1 149.28(4)
C2 Pt3 Pt2 50.10(19)
C3 Pt3 Pt2 109.01(18)
P3 Pt3 Pt2 150.09(4)
Pt1 Pt3 Pt2 60.076(9)
C2 Pt3 Pt6 105.63(19)
C3 Pt3 Pt6 77.38(18)
P3 Pt3 Pt6 99.34(4)
Pt1 Pt3 Pt6 79.018(9)
Pt2 Pt3 Pt6 91.833(10)
C6 Pt4 C4 158.5(3)
C6 Pt4 P4 98.66(19)
C4 Pt4 P4 101.19(19)
C6 Pt4 Pt6 50.64(19)
C4 Pt4 Pt6 108.67(19)
P4 Pt4 Pt6 148.97(4)
C6 Pt4 Pt5 110.38(19)
C4 Pt4 Pt5 49.18(18)
P4 Pt4 Pt5 150.29(4)
Pt6 Pt4 Pt5 59.752(9)
C6 Pt4 Pt2 104.31(19)
C4 Pt4 Pt2 79.99(18)
P4 Pt4 Pt2 100.70(4)
Pt6 Pt4 Pt2 92.739(10)
Pt5 Pt4 Pt2 78.529(10)
C4 Pt5 C5 158.4(3)
C4 Pt5 P5 99.9(2)
C5 Pt5 P5 99.24(19)
C4 Pt5 Pt6 110.44(19)
C5 Pt5 Pt6 49.51(18)
P5 Pt5 Pt6 148.62(5)
C4 Pt5 Pt4 50.65(19)
C5 Pt5 Pt4 109.48(18)
P5 Pt5 Pt4 150.51(5)
Pt6 Pt5 Pt4 60.064(9)
C4 Pt5 Pt1 109.79(18)
C5 Pt5 Pt1 76.91(18)
P5 Pt5 Pt1 98.62(4)
Pt6 Pt5 Pt1 78.875(9)
Pt4 Pt5 Pt1 94.322(10)
C5 Pt6 C6 160.0(3)
C5 Pt6 P6 100.4(2)
C6 Pt6 P6 98.51(19)
C5 Pt6 Pt5 51.24(19)
C6 Pt6 Pt5 109.24(19)
P6 Pt6 Pt5 151.24(5)
C5 Pt6 Pt4 111.33(19)
C6 Pt6 Pt4 49.07(19)
P6 Pt6 Pt4 147.08(5)
Pt5 Pt6 Pt4 60.184(9)
C5 Pt6 Pt3 106.31(19)
C6 Pt6 Pt3 76.71(19)
P6 Pt6 Pt3 99.40(4)
Pt5 Pt6 Pt3 94.292(10)
Pt4 Pt6 Pt3 80.375(9)
O1 C1 Pt2 141.7(6)
O1 C1 Pt1 138.7(6)
Pt2 C1 Pt1 79.4(2)
O2 C2 Pt3 139.9(5)
O2 C2 Pt2 138.9(5)
Pt3 C2 Pt2 80.8(3)
O3 C3 Pt1 140.4(5)
O3 C3 Pt3 139.0(5)
Pt1 C3 Pt3 80.5(3)
O4 C4 Pt5 140.0(5)
O4 C4 Pt4 139.7(5)
Pt5 C4 Pt4 80.2(3)
O5 C5 Pt6 142.0(6)
O5 C5 Pt5 138.7(5)
Pt6 C5 Pt5 79.2(2)
O6 C6 Pt4 140.8(5)
O6 C6 Pt6 138.7(5)
Pt4 C6 Pt6 80.3(3)
C101 P1 C107 104.5(3)
C101 P1 C113 103.7(3)
C107 P1 C113 101.1(3)
C101 P1 Pt1 112.6(2)
C107 P1 Pt1 118.6(2)
C113 P1 Pt1 114.6(2)
C106 C101 C102 117.0(7)
C106 C101 P1 118.8(5)
C102 C101 P1 124.1(5)
C103 C102 C101 121.2(7)
C103 C102 H102 119.4
C101 C102 H102 119.4
C102 C103 C104 121.4(7)
C102 C103 H103 119.3
C104 C103 H103 119.3
C103 C104 C105 119.4(7)
C103 C104 H104 120.3
C105 C104 H104 120.3
C106 C105 C104 119.3(7)
C106 C105 H105 120.3
C104 C105 H105 120.3
C105 C106 C101 121.6(7)
C105 C106 H106 119.2
C101 C106 H106 119.2
C108 C107 C112 118.4(6)
C108 C107 P1 122.3(6)
C112 C107 P1 119.2(5)
C109 C108 C107 120.2(7)
C109 C108 H108 119.9
C107 C108 H108 119.9
C108 C109 C110 120.7(8)
C108 C109 H109 119.6
C110 C109 H109 119.6
C111 C110 C109 118.8(7)
C111 C110 H110 120.6
C109 C110 H110 120.6
C112 C111 C110 121.0(8)
C112 C111 H111 119.5
C110 C111 H111 119.5
C111 C112 C107 120.8(7)
C111 C112 H112 119.6
C107 C112 H112 119.6
C513 C113 P1 112.2(5)
C513 C113 H11A 109.2
P1 C113 H11A 109.2
C513 C113 H11B 109.2
P1 C113 H11B 109.2
H11A C113 H11B 107.9
C207 P2 C201 102.1(3)
C207 P2 C213 104.0(3)
C201 P2 C213 102.2(3)
C207 P2 Pt2 114.9(2)
C201 P2 Pt2 113.8(2)
C213 P2 Pt2 117.8(2)
C202 C201 C206 116.7(6)
C202 C201 P2 122.1(5)
C206 C201 P2 120.8(5)
C203 C202 C201 120.6(7)
C203 C202 H202 119.7
C201 C202 H202 119.7
C204 C203 C202 121.3(7)
C204 C203 H203 119.3
C202 C203 H203 119.3
C203 C204 C205 120.5(7)
C203 C204 H204 119.8
C205 C204 H204 119.8
C206 C205 C204 118.4(7)
C206 C205 H205 120.8
C204 C205 H205 120.8
C205 C206 C201 122.5(7)
C205 C206 H206 118.8
C201 C206 H206 118.8
C212 C207 C208 117.7(6)
C212 C207 P2 122.0(5)
C208 C207 P2 120.3(5)
C209 C208 C207 120.4(7)
C209 C208 H208 119.8
C207 C208 H208 119.8
C210 C209 C208 121.0(7)
C210 C209 H209 119.5
C208 C209 H209 119.5
C211 C210 C209 119.2(7)
C211 C210 H210 120.4
C209 C210 H210 120.4
C210 C211 C212 120.7(7)
C210 C211 H211 119.7
C212 C211 H211 119.7
C211 C212 C207 120.9(7)
C211 C212 H212 119.5
C207 C212 H212 119.5
C413 C213 P2 112.7(4)
C413 C213 H21A 109.1
P2 C213 H21A 109.1
C413 C213 H21B 109.1
P2 C213 H21B 109.1
H21A C213 H21B 107.8
C307 P3 C301 100.8(3)
C307 P3 C313 101.5(3)
C301 P3 C313 102.1(3)
C307 P3 Pt3 119.8(2)
C301 P3 Pt3 115.2(2)
C313 P3 Pt3 114.9(2)
C302 C301 C306 118.7(6)
C302 C301 P3 119.0(5)
C306 C301 P3 122.3(5)
C301 C302 C303 120.1(7)
C301 C302 H302 120.0
C303 C302 H302 120.0
C304 C303 C302 120.2(7)
C304 C303 H303 119.9
C302 C303 H303 119.9
C305 C304 C303 120.0(7)
C305 C304 H304 120.0
C303 C304 H304 120.0
C304 C305 C306 120.4(7)
C304 C305 H305 119.8
C306 C305 H305 119.8
C305 C306 C301 120.5(7)
C305 C306 H306 119.8
C301 C306 H306 119.8
C308 C307 C312 118.6(7)
C308 C307 P3 120.2(6)
C312 C307 P3 121.2(5)
C307 C308 C309 121.2(8)
C307 C308 H308 119.4
C309 C308 H308 119.4
C310 C309 C308 119.7(8)
C310 C309 H309 120.2
C308 C309 H309 120.2
C309 C310 C311 120.1(8)
C309 C310 H310 119.9
C311 C310 H310 119.9
C310 C311 C312 120.3(8)
C310 C311 H311 119.8
C312 C311 H311 119.8
C307 C312 C311 119.8(7)
C307 C312 H312 120.1
C311 C312 H312 120.1
C613 C313 P3 112.4(5)
C613 C313 H31A 109.1
P3 C313 H31A 109.1
C613 C313 H31B 109.1
P3 C313 H31B 109.1
H31A C313 H31B 107.9
C407 P4 C401 102.8(3)
C407 P4 C413 102.6(3)
C401 P4 C413 104.2(3)
C407 P4 Pt4 116.7(2)
C401 P4 Pt4 113.5(2)
C413 P4 Pt4 115.4(2)
C402 C401 C406 118.6(6)
C402 C401 P4 118.8(5)
C406 C401 P4 122.3(5)
C401 C402 C403 121.1(7)
C401 C402 H402 119.4
C403 C402 H402 119.4
C404 C403 C402 119.2(7)
C404 C403 H403 120.4
C402 C403 H403 120.4
C403 C404 C405 121.1(6)
C403 C404 H404 119.5
C405 C404 H404 119.5
C404 C405 C406 120.2(7)
C404 C405 H405 119.9
C406 C405 H405 119.9
C405 C406 C401 119.8(7)
C405 C406 H406 120.1
C401 C406 H406 120.1
C412 C407 C408 118.3(7)
C412 C407 P4 119.8(6)
C408 C407 P4 121.8(6)
C409 C408 C407 120.6(8)
C409 C408 H408 119.7
C407 C408 H408 119.7
C410 C409 C408 120.6(9)
C410 C409 H409 119.7
C408 C409 H409 119.7
C411 C410 C409 119.2(8)
C411 C410 H410 120.4
C409 C410 H410 120.4
C410 C411 C412 121.2(7)
C410 C411 H411 119.4
C412 C411 H411 119.4
C407 C412 C411 120.1(7)
C407 C412 H412 119.9
C411 C412 H412 119.9
C213 C413 P4 111.7(4)
C213 C413 H41A 109.3
P4 C413 H41A 109.3
C213 C413 H41B 109.3
P4 C413 H41B 109.3
H41A C413 H41B 107.9
C513 P5 C501 101.7(3)
C513 P5 C507 103.4(3)
C501 P5 C507 101.8(3)
C513 P5 Pt5 116.0(2)
C501 P5 Pt5 117.7(2)
C507 P5 Pt5 114.1(2)
C506 C501 C502 118.8(6)
C506 C501 P5 119.2(5)
C502 C501 P5 122.0(5)
C503 C502 C501 120.3(7)
C503 C502 H502 119.9
C501 C502 H502 119.9
C502 C503 C504 120.8(8)
C502 C503 H503 119.6
C504 C503 H503 119.6
C505 C504 C503 119.7(7)
C505 C504 H504 120.1
C503 C504 H504 120.1
C504 C505 C506 119.8(7)
C504 C505 H505 120.1
C506 C505 H505 120.1
C501 C506 C505 120.5(7)
C501 C506 H506 119.8
C505 C506 H506 119.8
C512 C507 C508 118.9(7)
C512 C507 P5 118.9(5)
C508 C507 P5 122.1(6)
C509 C508 C507 120.6(8)
C509 C508 H508 119.7
C507 C508 H508 119.7
C510 C509 C508 119.4(7)
C510 C509 H509 120.3
C508 C509 H509 120.3
C511 C510 C509 120.8(7)
C511 C510 H510 119.6
C509 C510 H510 119.6
C510 C511 C512 119.9(8)
C510 C511 H511 120.1
C512 C511 H511 120.1
C507 C512 C511 120.4(7)
C507 C512 H512 119.8
C511 C512 H512 119.8
C113 C513 P5 112.1(5)
C113 C513 H51A 109.2
P5 C513 H51A 109.2
C113 C513 H51B 109.2
P5 C513 H51B 109.2
H51A C513 H51B 107.9
C607 P6 C613 103.2(3)
C607 P6 C601 102.6(3)
C613 P6 C601 101.2(3)
C607 P6 Pt6 114.1(2)
C613 P6 Pt6 114.8(2)
C601 P6 Pt6 118.8(2)
C606 C601 C602 118.6(7)
C606 C601 P6 122.7(6)
C602 C601 P6 118.7(5)
C603 C602 C601 120.1(7)
C603 C602 H602 120.0
C601 C602 H602 120.0
C604 C603 C602 119.7(7)
C604 C603 H603 120.2
C602 C603 H603 120.2
C605 C604 C603 121.1(7)
C605 C604 H604 119.5
C603 C604 H604 119.5
C604 C605 C606 119.5(7)
C604 C605 H605 120.3
C606 C605 H605 120.3
C605 C606 C601 121.0(7)
C605 C606 H606 119.5
C601 C606 H606 119.5
C608 C607 C612 116.9(7)
C608 C607 P6 121.0(6)
C612 C607 P6 122.1(6)
C609 C608 C607 121.9(8)
C609 C608 H608 119.0
C607 C608 H608 119.0
C608 C609 C610 119.6(8)
C608 C609 H609 120.2
C610 C609 H609 120.2
C611 C610 C609 120.7(8)
C611 C610 H610 119.6
C609 C610 H610 119.6
C610 C611 C612 118.7(8)
C610 C611 H611 120.7
C612 C611 H611 120.7
C611 C612 C607 122.1(8)
C611 C612 H612 119.0
C607 C612 H612 119.0
C313 C613 P6 112.7(5)
C313 C613 H61A 109.0
P6 C613 H61A 109.0
C313 C613 H61B 109.0
P6 C613 H61B 109.0
H61A C613 H61B 107.8
Cl1 C701 Cl2 111.2(5)
Cl1 C701 H70A 109.4
Cl2 C701 H70A 109.4
Cl1 C701 H70B 109.4
Cl2 C701 H70B 109.4
H70A C701 H70B 108.0
Cl3 C702 Cl4 114.0(5)
Cl3 C702 H70C 108.8
Cl4 C702 H70C 108.8
Cl3 C702 H70D 108.8
Cl4 C702 H70D 108.8
H70C C702 H70D 107.7
Cl6 C703 Cl5 113.0(5)
Cl6 C703 H70E 109.0
Cl5 C703 H70E 109.0
Cl6 C703 H70F 109.0
Cl5 C703 H70F 109.0
H70E C703 H70F 107.8

loop_
_geom_bond_atom_site_label_1
_geom_bond_atom_site_label_2
_geom_bond_distance
Pt1 C3 2.036(7)
Pt1 C1 2.105(7)
Pt1 P1 2.2591(17)
Pt1 Pt3 2.6627(4)
Pt1 Pt2 2.6701(4)
Pt1 Pt5 3.1589(4)
Pt2 C1 2.073(7)
Pt2 C2 2.076(7)
Pt2 P2 2.2612(17)
Pt2 Pt3 2.6715(4)
Pt2 Pt4 3.1110(4)
Pt3 C2 2.045(7)
Pt3 C3 2.084(7)
Pt3 P3 2.2578(17)
Pt3 Pt6 3.1480(4)
Pt4 C6 2.044(7)
Pt4 C4 2.096(7)
Pt4 P4 2.2667(17)
Pt4 Pt6 2.6670(4)
Pt4 Pt5 2.6702(4)
Pt5 C4 2.051(7)
Pt5 C5 2.110(7)
Pt5 P5 2.2565(17)
Pt5 Pt6 2.6586(4)
Pt6 C5 2.058(7)
Pt6 C6 2.092(7)
Pt6 P6 2.2502(17)
C1 O1 1.150(8)
C2 O2 1.175(8)
C3 O3 1.181(8)
C4 O4 1.163(8)
C5 O5 1.151(8)
C6 O6 1.170(8)
P1 C101 1.824(7)
P1 C107 1.827(7)
P1 C113 1.845(6)
C101 C106 1.397(9)
C101 C102 1.398(10)
C102 C103 1.360(10)
C102 H102 0.9500
C103 C104 1.366(10)
C103 H103 0.9500
C104 C105 1.389(10)
C104 H104 0.9500
C105 C106 1.383(10)
C105 H105 0.9500
C106 H106 0.9500
C107 C108 1.394(9)
C107 C112 1.397(10)
C108 C109 1.384(10)
C108 H108 0.9500
C109 C110 1.390(12)
C109 H109 0.9500
C110 C111 1.382(11)
C110 H110 0.9500
C111 C112 1.367(10)
C111 H111 0.9500
C112 H112 0.9500
C113 C513 1.545(9)
C113 H11A 0.9900
C113 H11B 0.9900
P2 C207 1.823(7)
P2 C201 1.829(7)
P2 C213 1.836(7)
C201 C202 1.395(9)
C201 C206 1.404(10)
C202 C203 1.374(10)
C202 H202 0.9500
C203 C204 1.346(11)
C203 H203 0.9500
C204 C205 1.393(11)
C204 H204 0.9500
C205 C206 1.368(11)
C205 H205 0.9500
C206 H206 0.9500
C207 C212 1.390(10)
C207 C208 1.396(9)
C208 C209 1.381(9)
C208 H208 0.9500
C209 C210 1.375(11)
C209 H209 0.9500
C210 C211 1.364(11)
C210 H210 0.9500
C211 C212 1.386(10)
C211 H211 0.9500
C212 H212 0.9500
C213 C413 1.545(9)
C213 H21A 0.9900
C213 H21B 0.9900
P3 C307 1.828(7)
P3 C301 1.829(7)
P3 C313 1.830(7)
C301 C302 1.383(9)
C301 C306 1.403(9)
C302 C303 1.399(9)
C302 H302 0.9500
C303 C304 1.382(11)
C303 H303 0.9500
C304 C305 1.365(11)
C304 H304 0.9500
C305 C306 1.382(9)
C305 H305 0.9500
C306 H306 0.9500
C307 C308 1.378(10)
C307 C312 1.386(10)
C308 C309 1.401(11)
C308 H308 0.9500
C309 C310 1.353(12)
C309 H309 0.9500
C310 C311 1.386(11)
C310 H310 0.9500
C311 C312 1.394(10)
C311 H311 0.9500
C312 H312 0.9500
C313 C613 1.542(9)
C313 H31A 0.9900
C313 H31B 0.9900
P4 C407 1.827(7)
P4 C401 1.828(6)
P4 C413 1.837(7)
C401 C402 1.385(9)
C401 C406 1.399(9)
C402 C403 1.387(9)
C402 H402 0.9500
C403 C404 1.368(10)
C403 H403 0.9500
C404 C405 1.371(10)
C404 H404 0.9500
C405 C406 1.385(9)
C405 H405 0.9500
C406 H406 0.9500
C407 C412 1.385(10)
C407 C408 1.389(10)
C408 C409 1.386(12)
C408 H408 0.9500
C409 C410 1.376(12)
C409 H409 0.9500
C410 C411 1.357(11)
C410 H410 0.9500
C411 C412 1.395(10)
C411 H411 0.9500
C412 H412 0.9500
C413 H41A 0.9900
C413 H41B 0.9900
P5 C513 1.826(7)
P5 C501 1.832(7)
P5 C507 1.843(7)
C501 C506 1.382(9)
C501 C502 1.400(10)
C502 C503 1.368(10)
C502 H502 0.9500
C503 C504 1.381(11)
C503 H503 0.9500
C504 C505 1.377(11)
C504 H504 0.9500
C505 C506 1.398(10)
C505 H505 0.9500
C506 H506 0.9500
C507 C512 1.378(10)
C507 C508 1.388(9)
C508 C509 1.378(10)
C508 H508 0.9500
C509 C510 1.369(12)
C509 H509 0.9500
C510 C511 1.369(12)
C510 H510 0.9500
C511 C512 1.378(10)
C511 H511 0.9500
C512 H512 0.9500
C513 H51A 0.9900
C513 H51B 0.9900
P6 C607 1.813(7)
P6 C613 1.830(6)
P6 C601 1.830(7)
C601 C606 1.394(10)
C601 C602 1.400(10)
C602 C603 1.388(10)
C602 H602 0.9500
C603 C604 1.384(11)
C603 H603 0.9500
C604 C605 1.368(11)
C604 H604 0.9500
C605 C606 1.383(10)
C605 H605 0.9500
C606 H606 0.9500
C607 C608 1.384(10)
C607 C612 1.387(10)
C608 C609 1.367(12)
C608 H608 0.9500
C609 C610 1.374(13)
C609 H609 0.9500
C610 C611 1.369(12)
C610 H610 0.9500
C611 C612 1.384(11)
C611 H611 0.9500
C612 H612 0.9500
C613 H61A 0.9900
C613 H61B 0.9900
C701 Cl1 1.761(8)
C701 Cl2 1.762(7)
C701 H70A 0.9900
C701 H70B 0.9900
C702 Cl3 1.701(10)
C702 Cl4 1.783(10)
C702 H70C 0.9900
C702 H70D 0.9900
C703 Cl6 1.741(10)
C703 Cl5 1.786(10)
C703 H70E 0.9900
C703 H70F 0.9900

loop_
_geom_torsion_atom_site_label_1
_geom_torsion_atom_site_label_2
_geom_torsion_atom_site_label_3
_geom_torsion_atom_site_label_4
_geom_torsion
C3 Pt1 Pt2 C1 -174.0(3)
P1 Pt1 Pt2 C1 -6.1(3)
Pt3 Pt1 Pt2 C1 -175.1(2)
Pt5 Pt1 Pt2 C1 82.9(2)
C3 Pt1 Pt2 C2 -3.0(3)
C1 Pt1 Pt2 C2 171.0(3)
P1 Pt1 Pt2 C2 164.9(2)
Pt3 Pt1 Pt2 C2 -4.1(2)
Pt5 Pt1 Pt2 C2 -106.1(2)
C3 Pt1 Pt2 P2 -169.9(2)
C1 Pt1 Pt2 P2 4.1(3)
P1 Pt1 Pt2 P2 -1.99(12)
Pt3 Pt1 Pt2 P2 -171.01(9)
Pt5 Pt1 Pt2 P2 87.03(9)
C3 Pt1 Pt2 Pt3 1.11(19)
C1 Pt1 Pt2 Pt3 175.1(2)
P1 Pt1 Pt2 Pt3 169.02(8)
Pt5 Pt1 Pt2 Pt3 -101.956(10)
C3 Pt1 Pt2 Pt4 77.39(19)
C1 Pt1 Pt2 Pt4 -108.6(2)
P1 Pt1 Pt2 Pt4 -114.70(8)
Pt3 Pt1 Pt2 Pt4 76.282(10)
Pt5 Pt1 Pt2 Pt4 -25.674(8)
C3 Pt1 Pt3 C2 -174.4(3)
C1 Pt1 Pt3 C2 0.3(3)
P1 Pt1 Pt3 C2 -163.5(2)
Pt2 Pt1 Pt3 C2 4.2(2)
Pt5 Pt1 Pt3 C2 77.5(2)
C1 Pt1 Pt3 C3 174.7(3)
P1 Pt1 Pt3 C3 11.0(3)
Pt2 Pt1 Pt3 C3 178.7(2)
Pt5 Pt1 Pt3 C3 -108.0(2)
C3 Pt1 Pt3 P3 -7.1(2)
C1 Pt1 Pt3 P3 167.6(2)
P1 Pt1 Pt3 P3 3.90(13)
Pt2 Pt1 Pt3 P3 171.58(9)
Pt5 Pt1 Pt3 P3 -115.08(9)
C3 Pt1 Pt3 Pt2 -178.7(2)
C1 Pt1 Pt3 Pt2 -3.9(2)
P1 Pt1 Pt3 Pt2 -167.67(9)
Pt5 Pt1 Pt3 Pt2 73.338(10)
C3 Pt1 Pt3 Pt6 82.8(2)
C1 Pt1 Pt3 Pt6 -102.5(2)
P1 Pt1 Pt3 Pt6 93.74(9)
Pt2 Pt1 Pt3 Pt6 -98.585(10)
Pt5 Pt1 Pt3 Pt6 -25.247(8)
C1 Pt2 Pt3 C2 -170.8(3)
P2 Pt2 Pt3 C2 -4.1(3)
Pt1 Pt2 Pt3 C2 -174.8(2)
Pt4 Pt2 Pt3 C2 83.4(2)
C1 Pt2 Pt3 C3 3.0(3)
C2 Pt2 Pt3 C3 173.8(3)
P2 Pt2 Pt3 C3 169.7(2)
Pt1 Pt2 Pt3 C3 -1.07(19)
Pt4 Pt2 Pt3 C3 -102.79(19)
C1 Pt2 Pt3 P3 -167.4(2)
C2 Pt2 Pt3 P3 3.5(3)
P2 Pt2 Pt3 P3 -0.63(13)
Pt1 Pt2 Pt3 P3 -171.37(9)
Pt4 Pt2 Pt3 P3 86.91(9)
C1 Pt2 Pt3 Pt1 4.0(2)
C2 Pt2 Pt3 Pt1 174.8(2)
P2 Pt2 Pt3 Pt1 170.74(9)
Pt4 Pt2 Pt3 Pt1 -101.716(10)
C1 Pt2 Pt3 Pt6 80.2(2)
C2 Pt2 Pt3 Pt6 -108.9(2)
P2 Pt2 Pt3 Pt6 -113.05(9)
Pt1 Pt2 Pt3 Pt6 76.213(10)
Pt4 Pt2 Pt3 Pt6 -25.503(9)
C1 Pt2 Pt4 C6 -128.1(3)
C2 Pt2 Pt4 C6 30.4(3)
P2 Pt2 Pt4 C6 130.7(2)
Pt1 Pt2 Pt4 C6 -77.6(2)
Pt3 Pt2 Pt4 C6 -19.4(2)
C1 Pt2 Pt4 C4 30.3(3)
C2 Pt2 Pt4 C4 -171.1(3)
P2 Pt2 Pt4 C4 -70.87(19)
Pt1 Pt2 Pt4 C4 80.82(19)
Pt3 Pt2 Pt4 C4 139.04(19)
C1 Pt2 Pt4 P4 129.9(2)
C2 Pt2 Pt4 P4 -71.47(19)
P2 Pt2 Pt4 P4 28.76(6)
Pt1 Pt2 Pt4 P4 -179.55(4)
Pt3 Pt2 Pt4 P4 -121.33(4)
C1 Pt2 Pt4 Pt6 -78.2(2)
C2 Pt2 Pt4 Pt6 80.43(18)
P2 Pt2 Pt4 Pt6 -179.34(4)
Pt1 Pt2 Pt4 Pt6 -27.654(11)
Pt3 Pt2 Pt4 Pt6 30.566(10)
C1 Pt2 Pt4 Pt5 -19.8(2)
C2 Pt2 Pt4 Pt5 138.80(18)
P2 Pt2 Pt4 Pt5 -120.96(4)
Pt1 Pt2 Pt4 Pt5 30.725(10)
Pt3 Pt2 Pt4 Pt5 88.944(10)
C6 Pt4 Pt5 C4 -172.2(3)
P4 Pt4 Pt5 C4 -4.9(3)
Pt6 Pt4 Pt5 C4 -173.3(2)
Pt2 Pt4 Pt5 C4 86.6(2)
C6 Pt4 Pt5 C5 -2.0(3)
C4 Pt4 Pt5 C5 170.2(3)
P4 Pt4 Pt5 C5 165.3(2)
Pt6 Pt4 Pt5 C5 -3.11(19)
Pt2 Pt4 Pt5 C5 -103.17(19)
C6 Pt4 Pt5 P5 -168.3(2)
C4 Pt4 Pt5 P5 3.9(3)
P4 Pt4 Pt5 P5 -1.04(13)
Pt6 Pt4 Pt5 P5 -169.44(9)
Pt2 Pt4 Pt5 P5 90.49(9)
C6 Pt4 Pt5 Pt6 1.1(2)
C4 Pt4 Pt5 Pt6 173.3(2)
P4 Pt4 Pt5 Pt6 168.40(9)
Pt2 Pt4 Pt5 Pt6 -100.066(10)
C6 Pt4 Pt5 Pt1 75.6(2)
C4 Pt4 Pt5 Pt1 -112.2(2)
P4 Pt4 Pt5 Pt1 -117.08(9)
Pt6 Pt4 Pt5 Pt1 74.525(10)
Pt2 Pt4 Pt5 Pt1 -25.541(9)
C3 Pt1 Pt5 C4 -127.5(3)
C1 Pt1 Pt5 C4 31.8(3)
P1 Pt1 Pt5 C4 127.6(2)
Pt3 Pt1 Pt5 C4 -77.6(2)
Pt2 Pt1 Pt5 C4 -19.3(2)
C3 Pt1 Pt5 C5 31.1(3)
C1 Pt1 Pt5 C5 -169.6(3)
P1 Pt1 Pt5 C5 -73.78(19)
Pt3 Pt1 Pt5 C5 81.03(19)
Pt2 Pt1 Pt5 C5 139.28(19)
C3 Pt1 Pt5 P5 128.7(2)
C1 Pt1 Pt5 P5 -72.1(2)
P1 Pt1 Pt5 P5 23.78(6)
Pt3 Pt1 Pt5 P5 178.59(5)
Pt2 Pt1 Pt5 P5 -123.16(5)
C3 Pt1 Pt5 Pt6 -19.57(19)
C1 Pt1 Pt5 Pt6 139.70(19)
P1 Pt1 Pt5 Pt6 -124.45(5)
Pt3 Pt1 Pt5 Pt6 30.350(10)
Pt2 Pt1 Pt5 Pt6 88.599(10)
C3 Pt1 Pt5 Pt4 -77.91(19)
C1 Pt1 Pt5 Pt4 81.36(19)
P1 Pt1 Pt5 Pt4 177.21(5)
Pt3 Pt1 Pt5 Pt4 -27.988(11)
Pt2 Pt1 Pt5 Pt4 30.261(10)
C4 Pt5 Pt6 C5 -170.6(3)
P5 Pt5 Pt6 C5 -6.1(3)
Pt4 Pt5 Pt6 C5 -176.1(2)
Pt1 Pt5 Pt6 C5 82.2(2)
C4 Pt5 Pt6 C6 4.4(3)
C5 Pt5 Pt6 C6 175.1(3)
P5 Pt5 Pt6 C6 168.9(2)
Pt4 Pt5 Pt6 C6 -1.1(2)
Pt1 Pt5 Pt6 C6 -102.7(2)
C4 Pt5 Pt6 P6 -159.7(2)
C5 Pt5 Pt6 P6 11.0(3)
P5 Pt5 Pt6 P6 4.85(13)
Pt4 Pt5 Pt6 P6 -165.17(10)
Pt1 Pt5 Pt6 P6 93.18(10)
C4 Pt5 Pt6 Pt4 5.51(19)
C5 Pt5 Pt6 Pt4 176.1(2)
P5 Pt5 Pt6 Pt4 170.02(9)
Pt1 Pt5 Pt6 Pt4 -101.647(10)
C4 Pt5 Pt6 Pt3 81.84(19)
C5 Pt5 Pt6 Pt3 -107.5(2)
P5 Pt5 Pt6 Pt3 -113.64(9)
Pt4 Pt5 Pt6 Pt3 76.334(10)
Pt1 Pt5 Pt6 Pt3 -25.313(8)
C6 Pt4 Pt6 C5 -175.4(3)
C4 Pt4 Pt6 C5 -2.1(3)
P4 Pt4 Pt6 C5 -165.6(2)
Pt5 Pt4 Pt6 C5 3.2(2)
Pt2 Pt4 Pt6 C5 78.3(2)
C4 Pt4 Pt6 C6 173.3(3)
P4 Pt4 Pt6 C6 9.8(3)
Pt5 Pt4 Pt6 C6 178.7(3)
Pt2 Pt4 Pt6 C6 -106.3(3)
C6 Pt4 Pt6 P6 -11.8(3)
C4 Pt4 Pt6 P6 161.6(2)
P4 Pt4 Pt6 P6 -1.95(12)
Pt5 Pt4 Pt6 P6 166.90(8)
Pt2 Pt4 Pt6 P6 -118.07(8)
C6 Pt4 Pt6 Pt5 -178.7(3)
C4 Pt4 Pt6 Pt5 -5.33(19)
P4 Pt4 Pt6 Pt5 -168.85(9)
Pt2 Pt4 Pt6 Pt5 75.027(10)
C6 Pt4 Pt6 Pt3 80.7(3)
C4 Pt4 Pt6 Pt3 -105.97(19)
P4 Pt4 Pt6 Pt3 90.50(9)
Pt5 Pt4 Pt6 Pt3 -100.642(10)
Pt2 Pt4 Pt6 Pt3 -25.615(9)
C2 Pt3 Pt6 C5 -128.2(3)
C3 Pt3 Pt6 C5 29.7(3)
P3 Pt3 Pt6 C5 128.5(2)
Pt1 Pt3 Pt6 C5 -20.3(2)
Pt2 Pt3 Pt6 C5 -79.4(2)
C2 Pt3 Pt6 C6 31.3(3)
C3 Pt3 Pt6 C6 -170.7(3)
P3 Pt3 Pt6 C6 -71.9(2)
Pt1 Pt3 Pt6 C6 139.24(19)
Pt2 Pt3 Pt6 C6 80.21(19)
C2 Pt3 Pt6 P6 127.9(2)
C3 Pt3 Pt6 P6 -74.10(19)
P3 Pt3 Pt6 P6 24.67(6)
Pt1 Pt3 Pt6 P6 -124.16(5)
Pt2 Pt3 Pt6 P6 176.82(5)
C2 Pt3 Pt6 Pt5 -77.5(2)
C3 Pt3 Pt6 Pt5 80.51(19)
P3 Pt3 Pt6 Pt5 179.29(4)
Pt1 Pt3 Pt6 Pt5 30.464(10)
Pt2 Pt3 Pt6 Pt5 -28.564(11)
C2 Pt3 Pt6 Pt4 -18.7(2)
C3 Pt3 Pt6 Pt4 139.29(19)
P3 Pt3 Pt6 Pt4 -121.94(4)
Pt1 Pt3 Pt6 Pt4 89.236(10)
Pt2 Pt3 Pt6 Pt4 30.208(10)
C2 Pt2 C1 O1 153.4(8)
P2 Pt2 C1 O1 -1.1(10)
Pt1 Pt2 C1 O1 176.8(11)
Pt3 Pt2 C1 O1 172.3(9)
Pt4 Pt2 C1 O1 -100.9(9)
C2 Pt2 C1 Pt1 -23.4(8)
P2 Pt2 C1 Pt1 -177.87(13)
Pt3 Pt2 C1 Pt1 -4.5(2)
Pt4 Pt2 C1 Pt1 82.33(17)
C3 Pt1 C1 O1 -160.7(7)
P1 Pt1 C1 O1 -0.3(9)
Pt3 Pt1 C1 O1 -172.5(8)
Pt2 Pt1 C1 O1 -177.0(10)
Pt5 Pt1 C1 O1 98.0(9)
C3 Pt1 C1 Pt2 16.3(8)
P1 Pt1 C1 Pt2 176.68(14)
Pt3 Pt1 C1 Pt2 4.5(2)
Pt5 Pt1 C1 Pt2 -84.99(16)
C3 Pt3 C2 O2 157.0(7)
P3 Pt3 C2 O2 -5.0(9)
Pt1 Pt3 C2 O2 168.5(8)
Pt2 Pt3 C2 O2 173.3(10)
Pt6 Pt3 C2 O2 -107.7(9)
C3 Pt3 C2 Pt2 -16.2(8)
P3 Pt3 C2 Pt2 -178.25(13)
Pt1 Pt3 C2 Pt2 -4.8(2)
Pt6 Pt3 C2 Pt2 79.00(18)
C1 Pt2 C2 O2 -149.7(8)
P2 Pt2 C2 O2 4.5(9)
Pt1 Pt2 C2 O2 -168.7(8)
Pt3 Pt2 C2 O2 -173.4(10)
Pt4 Pt2 C2 O2 99.2(8)
C1 Pt2 C2 Pt3 23.7(8)
P2 Pt2 C2 Pt3 177.93(13)
Pt1 Pt2 C2 Pt3 4.7(2)
Pt4 Pt2 C2 Pt3 -87.41(16)
C1 Pt1 C3 O3 163.5(7)
P1 Pt1 C3 O3 3.3(8)
Pt3 Pt1 C3 O3 178.0(9)
Pt2 Pt1 C3 O3 176.7(8)
Pt5 Pt1 C3 O3 -100.6(8)
C1 Pt1 C3 Pt3 -14.5(8)
P1 Pt1 C3 Pt3 -174.66(12)
Pt2 Pt1 C3 Pt3 -1.2(2)
Pt5 Pt1 C3 Pt3 81.45(16)
C2 Pt3 C3 O3 -163.7(7)
P3 Pt3 C3 O3 -1.7(8)
Pt1 Pt3 C3 O3 -178.0(9)
Pt2 Pt3 C3 O3 -176.8(7)
Pt6 Pt3 C3 O3 95.6(8)
C2 Pt3 C3 Pt1 14.3(8)
P3 Pt3 C3 Pt1 176.33(13)
Pt2 Pt3 C3 Pt1 1.2(2)
Pt6 Pt3 C3 Pt1 -86.34(15)
C5 Pt5 C4 O4 150.9(7)
P5 Pt5 C4 O4 -1.3(9)
Pt6 Pt5 C4 O4 170.5(8)
Pt4 Pt5 C4 O4 176.7(10)
Pt1 Pt5 C4 O4 -104.3(8)
C5 Pt5 C4 Pt4 -25.8(8)
P5 Pt5 C4 Pt4 -178.06(13)
Pt6 Pt5 C4 Pt4 -6.2(2)
Pt1 Pt5 C4 Pt4 78.96(18)
C6 Pt4 C4 O4 -156.5(8)
P4 Pt4 C4 O4 0.8(9)
Pt6 Pt4 C4 O4 -170.7(8)
Pt5 Pt4 C4 O4 -176.7(10)
Pt2 Pt4 C4 O4 99.8(8)
C6 Pt4 C4 Pt5 20.3(8)
P4 Pt4 C4 Pt5 177.52(13)
Pt6 Pt4 C4 Pt5 6.1(2)
Pt2 Pt4 C4 Pt5 -83.43(15)
C6 Pt6 C5 O5 163.8(8)
P6 Pt6 C5 O5 2.8(9)
Pt5 Pt6 C5 O5 177.5(10)
Pt4 Pt6 C5 O5 173.9(8)
Pt3 Pt6 C5 O5 -100.3(9)
C6 Pt6 C5 Pt5 -13.7(9)
P6 Pt6 C5 Pt5 -174.65(12)
Pt4 Pt6 C5 Pt5 -3.6(2)
Pt3 Pt6 C5 Pt5 82.24(16)
C4 Pt5 C5 O5 -153.2(7)
P5 Pt5 C5 O5 -0.9(9)
Pt6 Pt5 C5 O5 -177.7(10)
Pt4 Pt5 C5 O5 -174.1(8)
Pt1 Pt5 C5 O5 95.9(8)
C4 Pt5 C5 Pt6 24.5(8)
P5 Pt5 C5 Pt6 176.77(13)
Pt4 Pt5 C5 Pt6 3.5(2)
Pt1 Pt5 C5 Pt6 -86.45(15)
C4 Pt4 C6 O6 157.1(8)
P4 Pt4 C6 O6 -0.3(9)
Pt6 Pt4 C6 O6 174.6(11)
Pt5 Pt4 C6 O6 173.4(9)
Pt2 Pt4 C6 O6 -103.8(9)
C4 Pt4 C6 Pt6 -17.5(8)
P4 Pt4 C6 Pt6 -174.90(14)
Pt5 Pt4 C6 Pt6 -1.2(2)
Pt2 Pt4 C6 Pt6 81.63(17)
C5 Pt6 C6 O6 -162.3(8)
P6 Pt6 C6 O6 -1.2(9)
Pt5 Pt6 C6 O6 -173.6(8)
Pt4 Pt6 C6 O6 -174.8(10)
Pt3 Pt6 C6 O6 96.5(9)
C5 Pt6 C6 Pt4 12.5(9)
P6 Pt6 C6 Pt4 173.57(14)
Pt5 Pt6 C6 Pt4 1.2(2)
Pt3 Pt6 C6 Pt4 -88.71(17)
C3 Pt1 P1 C101 131.5(3)
C1 Pt1 P1 C101 -41.7(3)
Pt3 Pt1 P1 C101 122.9(2)
Pt2 Pt1 P1 C101 -37.0(3)
Pt5 Pt1 P1 C101 -119.4(2)
C3 Pt1 P1 C107 9.1(3)
C1 Pt1 P1 C107 -164.1(3)
Pt3 Pt1 P1 C107 0.5(3)
Pt2 Pt1 P1 C107 -159.3(3)
Pt5 Pt1 P1 C107 118.2(3)
C3 Pt1 P1 C113 -110.2(3)
C1 Pt1 P1 C113 76.6(3)
Pt3 Pt1 P1 C113 -118.9(3)
Pt2 Pt1 P1 C113 81.3(3)
Pt5 Pt1 P1 C113 -1.2(3)
C107 P1 C101 C106 93.6(6)
C113 P1 C101 C106 -160.9(5)
Pt1 P1 C101 C106 -36.4(6)
C107 P1 C101 C102 -88.0(6)
C113 P1 C101 C102 17.5(7)
Pt1 P1 C101 C102 141.9(5)
C106 C101 C102 C103 1.1(11)
P1 C101 C102 C103 -177.3(6)
C101 C102 C103 C104 -1.5(12)
C102 C103 C104 C105 0.7(11)
C103 C104 C105 C106 0.4(11)
C104 C105 C106 C101 -0.8(11)
C102 C101 C106 C105 0.1(10)
P1 C101 C106 C105 178.6(6)
C101 P1 C107 C108 -17.3(7)
C113 P1 C107 C108 -124.8(6)
Pt1 P1 C107 C108 109.1(6)
C101 P1 C107 C112 162.2(5)
C113 P1 C107 C112 54.7(6)
Pt1 P1 C107 C112 -71.5(6)
C112 C107 C108 C109 -0.7(11)
P1 C107 C108 C109 178.8(6)
C107 C108 C109 C110 -0.1(13)
C108 C109 C110 C111 1.4(13)
C109 C110 C111 C112 -1.9(12)
C110 C111 C112 C107 1.1(12)
C108 C107 C112 C111 0.2(11)
P1 C107 C112 C111 -179.3(6)
C101 P1 C113 C513 63.2(5)
C107 P1 C113 C513 171.3(5)
Pt1 P1 C113 C513 -59.9(5)
C1 Pt2 P2 C207 123.0(3)
C2 Pt2 P2 C207 -47.6(3)
Pt1 Pt2 P2 C207 119.8(3)
Pt3 Pt2 P2 C207 -44.4(3)
Pt4 Pt2 P2 C207 -127.8(3)
C1 Pt2 P2 C201 5.8(3)
C2 Pt2 P2 C201 -164.7(3)
Pt1 Pt2 P2 C201 2.6(3)
Pt3 Pt2 P2 C201 -161.6(2)
Pt4 Pt2 P2 C201 115.0(2)
C1 Pt2 P2 C213 -113.8(3)
C2 Pt2 P2 C213 75.6(3)
Pt1 Pt2 P2 C213 -117.0(3)
Pt3 Pt2 P2 C213 78.8(3)
Pt4 Pt2 P2 C213 -4.6(3)
C207 P2 C201 C202 151.9(6)
C213 P2 C201 C202 44.4(6)
Pt2 P2 C201 C202 -83.7(6)
C207 P2 C201 C206 -35.1(7)
C213 P2 C201 C206 -142.5(6)
Pt2 P2 C201 C206 89.3(6)
C206 C201 C202 C203 -0.2(11)
P2 C201 C202 C203 173.0(6)
C201 C202 C203 C204 -0.7(12)
C202 C203 C204 C205 1.4(13)
C203 C204 C205 C206 -0.9(13)
C204 C205 C206 C201 -0.1(13)
C202 C201 C206 C205 0.7(12)
P2 C201 C206 C205 -172.7(7)
C201 P2 C207 C212 -67.8(7)
C213 P2 C207 C212 38.3(7)
Pt2 P2 C207 C212 168.5(5)
C201 P2 C207 C208 109.7(6)
C213 P2 C207 C208 -144.3(6)
Pt2 P2 C207 C208 -14.0(7)
C212 C207 C208 C209 1.3(11)
P2 C207 C208 C209 -176.3(6)
C207 C208 C209 C210 -1.7(12)
C208 C209 C210 C211 0.6(12)
C209 C210 C211 C212 0.8(12)
C210 C211 C212 C207 -1.3(12)
C208 C207 C212 C211 0.2(11)
P2 C207 C212 C211 177.7(6)
C207 P2 C213 C413 69.9(5)
C201 P2 C213 C413 175.8(5)
Pt2 P2 C213 C413 -58.6(5)
C2 Pt3 P3 C307 11.5(3)
C3 Pt3 P3 C307 -161.9(3)
Pt1 Pt3 P3 C307 -156.5(2)
Pt2 Pt3 P3 C307 8.8(3)
Pt6 Pt3 P3 C307 119.3(3)
C2 Pt3 P3 C301 132.0(3)
C3 Pt3 P3 C301 -41.3(3)
Pt1 Pt3 P3 C301 -35.9(3)
Pt2 Pt3 P3 C301 129.3(2)
Pt6 Pt3 P3 C301 -120.1(2)
C2 Pt3 P3 C313 -109.7(3)
C3 Pt3 P3 C313 76.9(3)
Pt1 Pt3 P3 C313 82.3(3)
Pt2 Pt3 P3 C313 -112.4(2)
Pt6 Pt3 P3 C313 -1.9(2)
C307 P3 C301 C302 115.0(5)
C313 P3 C301 C302 -140.6(5)
Pt3 P3 C301 C302 -15.4(6)
C307 P3 C301 C306 -62.7(6)
C313 P3 C301 C306 41.7(6)
Pt3 P3 C301 C306 166.8(5)
C306 C301 C302 C303 -1.3(10)
P3 C301 C302 C303 -179.1(5)
C301 C302 C303 C304 0.8(10)
C302 C303 C304 C305 -0.9(11)
C303 C304 C305 C306 1.4(11)
C304 C305 C306 C301 -1.9(11)
C302 C301 C306 C305 1.8(10)
P3 C301 C306 C305 179.5(5)
C301 P3 C307 C308 -35.2(7)
C313 P3 C307 C308 -140.0(6)
Pt3 P3 C307 C308 92.3(6)
C301 P3 C307 C312 146.7(6)
C313 P3 C307 C312 41.9(6)
Pt3 P3 C307 C312 -85.8(6)
C312 C307 C308 C309 -5.0(12)
P3 C307 C308 C309 176.9(7)
C307 C308 C309 C310 0.9(15)
C308 C309 C310 C311 1.8(15)
C309 C310 C311 C312 -0.3(14)
C308 C307 C312 C311 6.4(11)
P3 C307 C312 C311 -175.5(6)
C310 C311 C312 C307 -3.8(12)
C307 P3 C313 C613 170.1(5)
C301 P3 C313 C613 66.3(5)
Pt3 P3 C313 C613 -59.1(5)
C6 Pt4 P4 C407 7.2(3)
C4 Pt4 P4 C407 -164.6(3)
Pt6 Pt4 P4 C407 -0.5(3)
Pt5 Pt4 P4 C407 -160.8(3)
Pt2 Pt4 P4 C407 113.6(3)
C6 Pt4 P4 C401 126.4(3)
C4 Pt4 P4 C401 -45.3(3)
Pt6 Pt4 P4 C401 118.8(2)
Pt5 Pt4 P4 C401 -41.5(3)
Pt2 Pt4 P4 C401 -127.1(2)
C6 Pt4 P4 C413 -113.4(3)
C4 Pt4 P4 C413 74.8(3)
Pt6 Pt4 P4 C413 -121.1(2)
Pt5 Pt4 P4 C413 78.6(3)
Pt2 Pt4 P4 C413 -7.0(2)
C407 P4 C401 C402 111.8(6)
C413 P4 C401 C402 -141.5(5)
Pt4 P4 C401 C402 -15.1(6)
C407 P4 C401 C406 -62.7(6)
C413 P4 C401 C406 44.0(7)
Pt4 P4 C401 C406 170.4(5)
C406 C401 C402 C403 -0.2(10)
P4 C401 C402 C403 -174.9(5)
C401 C402 C403 C404 0.4(10)
C402 C403 C404 C405 -0.2(11)
C403 C404 C405 C406 -0.1(11)
C404 C405 C406 C401 0.2(11)
C402 C401 C406 C405 -0.1(10)
P4 C401 C406 C405 174.4(6)
C401 P4 C407 C412 162.0(5)
C413 P4 C407 C412 54.1(6)
Pt4 P4 C407 C412 -73.2(6)
C401 P4 C407 C408 -22.2(7)
C413 P4 C407 C408 -130.2(7)
Pt4 P4 C407 C408 102.6(6)
C412 C407 C408 C409 -0.4(13)
P4 C407 C408 C409 -176.3(8)
C407 C408 C409 C410 2.0(17)
C408 C409 C410 C411 -2.6(16)
C409 C410 C411 C412 1.8(14)
C408 C407 C412 C411 -0.4(11)
P4 C407 C412 C411 175.6(5)
C410 C411 C412 C407 -0.3(12)
P2 C213 C413 P4 102.2(5)
C407 P4 C413 C213 177.7(5)
C401 P4 C413 C213 70.8(5)
Pt4 P4 C413 C213 -54.3(5)
C4 Pt5 P5 C513 -113.1(3)
C5 Pt5 P5 C513 76.9(3)
Pt6 Pt5 P5 C513 81.7(3)
Pt4 Pt5 P5 C513 -116.1(3)
Pt1 Pt5 P5 C513 -1.1(3)
C4 Pt5 P5 C501 7.7(3)
C5 Pt5 P5 C501 -162.3(3)
Pt6 Pt5 P5 C501 -157.5(2)
Pt4 Pt5 P5 C501 4.7(3)
Pt1 Pt5 P5 C501 119.7(3)
C4 Pt5 P5 C507 126.9(3)
C5 Pt5 P5 C507 -43.1(3)
Pt6 Pt5 P5 C507 -38.4(3)
Pt4 Pt5 P5 C507 123.8(2)
Pt1 Pt5 P5 C507 -121.2(2)
C513 P5 C501 C506 -152.9(5)
C507 P5 C501 C506 -46.4(6)
Pt5 P5 C501 C506 79.1(6)
C513 P5 C501 C502 28.2(6)
C507 P5 C501 C502 134.7(6)
Pt5 P5 C501 C502 -99.8(6)
C506 C501 C502 C503 2.5(11)
P5 C501 C502 C503 -178.6(6)
C501 C502 C503 C504 -1.6(12)
C502 C503 C504 C505 -0.5(12)
C503 C504 C505 C506 1.8(11)
C502 C501 C506 C505 -1.2(10)
P5 C501 C506 C505 179.8(5)
C504 C505 C506 C501 -0.9(11)
C513 P5 C507 C512 -146.7(6)
C501 P5 C507 C512 108.0(6)
Pt5 P5 C507 C512 -19.8(6)
C513 P5 C507 C508 33.6(7)
C501 P5 C507 C508 -71.7(6)
Pt5 P5 C507 C508 160.5(5)
C512 C507 C508 C509 0.0(11)
P5 C507 C508 C509 179.7(6)
C507 C508 C509 C510 0.1(12)
C508 C509 C510 C511 -1.0(12)
C509 C510 C511 C512 1.8(12)
C508 C507 C512 C511 0.9(11)
P5 C507 C512 C511 -178.8(6)
C510 C511 C512 C507 -1.8(12)
P1 C113 C513 P5 105.8(5)
C501 P5 C513 C113 171.0(4)
C507 P5 C513 C113 65.7(5)
Pt5 P5 C513 C113 -60.0(5)
C5 Pt6 P6 C607 130.7(3)
C6 Pt6 P6 C607 -42.9(3)
Pt5 Pt6 P6 C607 122.0(2)
Pt4 Pt6 P6 C607 -33.9(3)
Pt3 Pt6 P6 C607 -120.7(2)
C5 Pt6 P6 C613 -110.5(3)
C6 Pt6 P6 C613 75.9(3)
Pt5 Pt6 P6 C613 -119.2(3)
Pt4 Pt6 P6 C613 84.9(3)
Pt3 Pt6 P6 C613 -1.9(3)
C5 Pt6 P6 C601 9.4(3)
C6 Pt6 P6 C601 -164.1(3)
Pt5 Pt6 P6 C601 0.7(3)
Pt4 Pt6 P6 C601 -155.2(3)
Pt3 Pt6 P6 C601 118.0(3)
C607 P6 C601 C606 -18.4(7)
C613 P6 C601 C606 -124.8(6)
Pt6 P6 C601 C606 108.5(6)
C607 P6 C601 C602 163.1(5)
C613 P6 C601 C602 56.6(6)
Pt6 P6 C601 C602 -70.0(6)
C606 C601 C602 C603 2.2(10)
P6 C601 C602 C603 -179.1(5)
C601 C602 C603 C604 -2.0(11)
C602 C603 C604 C605 0.8(12)
C603 C604 C605 C606 0.2(12)
C604 C605 C606 C601 0.1(12)
C602 C601 C606 C605 -1.3(11)
P6 C601 C606 C605 -179.9(6)
C613 P6 C607 C608 -145.4(6)
C601 P6 C607 C608 109.7(7)
Pt6 P6 C607 C608 -20.2(7)
C613 P6 C607 C612 37.2(7)
C601 P6 C607 C612 -67.7(7)
Pt6 P6 C607 C612 162.4(5)
C612 C607 C608 C609 0.4(13)
P6 C607 C608 C609 -177.1(8)
C607 C608 C609 C610 -2.9(16)
C608 C609 C610 C611 3.7(16)
C609 C610 C611 C612 -2.0(15)
C610 C611 C612 C607 -0.6(13)
C608 C607 C612 C611 1.4(12)
P6 C607 C612 C611 178.8(7)
P3 C313 C613 P6 106.1(5)
C607 P6 C613 C313 65.1(5)
C601 P6 C613 C313 171.0(5)
Pt6 P6 C613 C313 -59.7(5)
